data_4503948
loop_
_publ_author_name
'Xu, Jing-Yuan'
'Zhao, Bin'
'Bian, He-Dong'
'Gu, Wen'
'Yan, Shi-Ping'
'Cheng, Peng'
'Liao, Dai-Zheng'
'Shen, Pan-Wen'

_publ_section_title
;
 Syntheses, Structures, and Properties of Novel Cagelike Complexes Based
 on Dodecanuclear Lanthanide with a Large Cavity
;
_journal_issue 6
_journal_name_full 'Crystal Growth &amp; Design'
_journal_page_first 1044
_journal_paper_doi 10.1021/cg0605032
_journal_volume 7
_journal_year 2007
_chemical_formula_sum 'C102 H219 N18 Na O131 Pr12'
_chemical_formula_weight 5507.86
_chemical_name_systematic
; 
 ? 
;
_space_group_IT_number 148
_symmetry_cell_setting rhombohedral
_symmetry_space_group_name_Hall '-R 3'
_symmetry_space_group_name_H-M 'R -3 :H'
_atom_sites_solution_hydrogens geom
_atom_sites_solution_primary direct
_atom_sites_solution_secondary difmap
_audit_creation_method SHELXL-97
_cell_angle_alpha 90.00
_cell_angle_beta 90.00
_cell_angle_gamma 120.00
_cell_formula_units_Z 3
_cell_length_a 25.329(4)
_cell_length_b 25.329(4)
_cell_length_c 45.031(6)
_cell_measurement_reflns_used 1009
_cell_measurement_temperature 293(2)
_cell_measurement_theta_max 24.09
_cell_measurement_theta_min 2.50
_cell_volume 25019(7)
_computing_cell_refinement 'Bruker SMART'
_computing_data_collection 'Bruker SMART'
_computing_data_reduction 'Bruker SAINT'
_computing_molecular_graphics 'Bruker SHELXTL'
_computing_publication_material 'Bruker SHELXTL'
_computing_structure_refinement 'SHELXL-97 (Sheldrick, 1997)'
_computing_structure_solution 'SHELXS-97 (Sheldrick, 1990)'
_diffrn_ambient_temperature 293(2)
_diffrn_measured_fraction_theta_full 0.993
_diffrn_measured_fraction_theta_max 0.993
_diffrn_measurement_device_type 'CCD area detector'
_diffrn_measurement_method 'phi and omega scans'
_diffrn_radiation_monochromator graphite
_diffrn_radiation_source 'fine-focus sealed tube'
_diffrn_radiation_type MoK\a
_diffrn_radiation_wavelength 0.71073
_diffrn_reflns_av_R_equivalents 0.1370
_diffrn_reflns_av_sigmaI/netI 0.2024
_diffrn_reflns_limit_h_max 17
_diffrn_reflns_limit_h_min -30
_diffrn_reflns_limit_k_max 29
_diffrn_reflns_limit_k_min -24
_diffrn_reflns_limit_l_max 52
_diffrn_reflns_limit_l_min -53
_diffrn_reflns_number 28926
_diffrn_reflns_theta_full 25.00
_diffrn_reflns_theta_max 25.00
_diffrn_reflns_theta_min 1.61
_exptl_absorpt_coefficient_mu 1.785
_exptl_absorpt_correction_T_max 1.000000
_exptl_absorpt_correction_T_min 0.640509
_exptl_absorpt_correction_type multi-scan
_exptl_absorpt_process_details SADABS
_exptl_crystal_colour virescent
_exptl_crystal_density_diffrn 1.097
_exptl_crystal_density_method 'not measured'
_exptl_crystal_description block
_exptl_crystal_F_000 8172
_exptl_crystal_size_max 0.24
_exptl_crystal_size_mid 0.22
_exptl_crystal_size_min 0.18
_refine_diff_density_max 1.637
_refine_diff_density_min -1.163
_refine_diff_density_rms 0.175
_refine_ls_extinction_method none
_refine_ls_goodness_of_fit_ref 1.097
_refine_ls_hydrogen_treatment constr
_refine_ls_matrix_type full
_refine_ls_number_parameters 419
_refine_ls_number_reflns 9727
_refine_ls_number_restraints 0
_refine_ls_restrained_S_all 1.097
_refine_ls_R_factor_all 0.2128
_refine_ls_R_factor_gt 0.0653
_refine_ls_shift/su_max 0.002
_refine_ls_shift/su_mean 0.000
_refine_ls_structure_factor_coef Fsqd
_refine_ls_weighting_details 'calc w=1/[\s^2^(Fo^2^)+(0.0802P)^2^+13.4950P] where P=(Fo^2^+2Fc^2^)/3'
_refine_ls_weighting_scheme calc
_refine_ls_wR_factor_gt 0.1415
_refine_ls_wR_factor_ref 0.2192
_reflns_number_gt 4302
_reflns_number_total 9727
_reflns_threshold_expression >2sigma(I)
_cod_data_source_file cg0605032si20070310_071713.cif
_cod_data_source_block 021122b
_cod_depositor_comments
;
The following automatic conversions were performed:

'_symmetry_cell_setting' value 'Rhombohedral' changed to
'rhombohedral' according to
/home/saulius/struct/CIF-dictionaries/cif_core.dic dictionary named
'cif_core.dic' version 2.4.1 from
2010-06-29.

'_exptl_absorpt_correction_type' value 'MULTI-SCAN'
changed to 'multi-scan' according to
/home/saulius/struct/CIF-dictionaries/cif_core.dic dictionary named
'cif_core.dic' version 2.4.1 from 2010-06-29.

Automatic conversion script
Id: cif_fix_values 1715 2011-07-08 13:25:40Z adriana 
;
_cod_original_cell_volume 25020(6)
_cod_original_sg_symbol_H-M R-3
_cod_database_code 4503948

loop_
_symmetry_equiv_pos_as_xyz
'x, y, z'
'-y, x-y, z'
'-x+y, -x, z'
'x+2/3, y+1/3, z+1/3'
'-y+2/3, x-y+1/3, z+1/3'
'-x+y+2/3, -x+1/3, z+1/3'
'x+1/3, y+2/3, z+2/3'
'-y+1/3, x-y+2/3, z+2/3'
'-x+y+1/3, -x+2/3, z+2/3'
'-x, -y, -z'
'y, -x+y, -z'
'x-y, x, -z'
'-x+2/3, -y+1/3, -z+1/3'
'y+2/3, -x+y+1/3, -z+1/3'
'x-y+2/3, x+1/3, -z+1/3'
'-x+1/3, -y+2/3, -z+2/3'
'y+1/3, -x+y+2/3, -z+2/3'
'x-y+1/3, x+2/3, -z+2/3'

loop_
_atom_site_label
_atom_site_type_symbol
_atom_site_fract_x
_atom_site_fract_y
_atom_site_fract_z
_atom_site_U_iso_or_equiv
_atom_site_adp_type
_atom_site_occupancy
_atom_site_symmetry_multiplicity
_atom_site_calc_flag
_atom_site_refinement_flags
Pr1 Pr 0.89195(4) 0.96935(4) 0.141936(17) 0.0362(2) Uani 1 1 d .
Pr2 Pr 0.85386(4) 1.00099(4) 0.057852(17) 0.0334(2) Uani 1 1 d .
Na1 Na 1.0000 1.0000 0.0000 0.037(3) Uani 1 6 d S
O1 O 0.8411(4) 1.0127(4) 0.1109(2) 0.039(2) Uani 1 1 d .
O2 O 0.8955(5) 1.0699(5) 0.0136(2) 0.043(3) Uani 1 1 d .
O3 O 0.9542(5) 1.1619(5) -0.0071(2) 0.049(3) Uani 1 1 d .
O4 O 0.7622(4) 1.0108(5) 0.0588(2) 0.051(3) Uani 1 1 d .
O5 O 0.7144(5) 1.0618(6) 0.0629(3) 0.091(4) Uani 1 1 d .
O6 O 0.7999(5) 0.8675(5) 0.1273(2) 0.057(3) Uani 1 1 d .
O7 O 0.7086(6) 0.7866(6) 0.1366(3) 0.088(4) Uani 1 1 d .
O8 O 0.8948(5) 1.0355(5) 0.1822(2) 0.057(3) Uani 1 1 d .
O9 O 0.8577(6) 1.0589(6) 0.2212(3) 0.083(4) Uani 1 1 d .
N1 N 0.8749(5) 1.1179(5) 0.0632(3) 0.039(3) Uani 1 1 d .
N2 N 0.7825(6) 0.9345(6) 0.1695(3) 0.049(3) Uani 1 1 d .
C1 C 0.8169(6) 1.0441(7) 0.1229(3) 0.036(4) Uani 1 1 d .
C2 C 0.8364(7) 1.1043(7) 0.1152(3) 0.041(4) Uani 1 1 d .
C3 C 0.8090(7) 1.1356(8) 0.1279(3) 0.050(4) Uani 1 1 d .
H3A H 0.8235 1.1762 0.1229 0.060 Uiso 1 1 calc R
C4 C 0.7606(8) 1.1068(8) 0.1475(3) 0.054(5) Uani 1 1 d .
C5 C 0.7413(7) 1.0472(8) 0.1550(3) 0.053(5) Uani 1 1 d .
H5A H 0.7093 1.0277 0.1684 0.064 Uiso 1 1 calc R
C6 C 0.7678(7) 1.0144(7) 0.1432(3) 0.044(4) Uani 1 1 d .
C7 C 0.8890(7) 1.1378(7) 0.0936(3) 0.047(4) Uani 1 1 d .
H7A H 0.9025 1.1810 0.0945 0.056 Uiso 1 1 calc R
H7B H 0.9228 1.1327 0.1000 0.056 Uiso 1 1 calc R
C8 C 0.7286(8) 1.1385(9) 0.1604(4) 0.071(6) Uani 1 1 d .
H8A H 0.7481 1.1798 0.1534 0.106 Uiso 1 1 calc R
H8B H 0.7308 1.1384 0.1816 0.106 Uiso 1 1 calc R
H8C H 0.6867 1.1175 0.1542 0.106 Uiso 1 1 calc R
C9 C 0.7434(7) 0.9486(8) 0.1504(4) 0.052(4) Uani 1 1 d .
H9A H 0.7043 0.9333 0.1602 0.062 Uiso 1 1 calc R
H9B H 0.7361 0.9263 0.1319 0.062 Uiso 1 1 calc R
C10 C 0.9257(7) 1.1584(7) 0.0439(3) 0.046(4) Uani 1 1 d .
H10A H 0.9638 1.1710 0.0542 0.056 Uiso 1 1 calc R
H10B H 0.9232 1.1947 0.0397 0.056 Uiso 1 1 calc R
C11 C 0.9258(7) 1.1281(9) 0.0147(4) 0.049(4) Uani 1 1 d .
C12 C 0.8195(7) 1.1182(7) 0.0532(4) 0.049(4) Uani 1 1 d .
H12A H 0.8227 1.1264 0.0320 0.059 Uiso 1 1 calc R
H12B H 0.8174 1.1511 0.0631 0.059 Uiso 1 1 calc R
C13 C 0.7618(8) 1.0597(10) 0.0591(4) 0.059(5) Uani 1 1 d .
C14 C 0.7509(7) 0.8663(8) 0.1724(4) 0.060(5) Uani 1 1 d .
H14A H 0.7089 0.8506 0.1784 0.072 Uiso 1 1 calc R
H14B H 0.7709 0.8552 0.1875 0.072 Uiso 1 1 calc R
C15 C 0.7529(8) 0.8382(8) 0.1426(4) 0.053(4) Uani 1 1 d .
C16 C 0.7929(8) 0.9659(8) 0.1976(4) 0.062(5) Uani 1 1 d .
H16A H 0.7911 0.9386 0.2131 0.074 Uiso 1 1 calc R
H16B H 0.7597 0.9738 0.2009 0.074 Uiso 1 1 calc R
C17 C 0.8523(8) 1.0257(9) 0.2009(4) 0.055(5) Uani 1 1 d .
N3 N 0.9961(7) 1.0800(6) 0.0921(3) 0.055(4) Uani 1 1 d .
O10 O 0.9746(4) 1.0637(4) 0.11838(19) 0.036(2) Uani 1 1 d .
O11 O 0.9627(4) 1.0699(4) 0.06859(19) 0.039(2) Uani 1 1 d .
O12 O 1.0543(4) 1.1075(4) 0.0889(2) 0.037(2) Uani 1 1 d .
O13 O 1.0000 1.0000 0.1608(4) 0.037(4) Uani 1 3 d S
H13A H 1.0000 1.0000 0.1825 0.044 Uiso 1 3 calc SR
O14 O 0.8850(5) 0.9046(5) 0.1867(2) 0.060(3) Uani 1 1 d .
H14C H 0.8626 0.8661 0.1860 0.072 Uiso 1 1 d R
H14D H 0.9051 0.9216 0.2024 0.072 Uiso 1 1 d R
O15 O 0.7694(5) 0.8919(4) 0.0696(2) 0.059(3) Uani 1 1 d .
H15A H 0.7780 0.8728 0.0826 0.071 Uiso 1 1 d R
H15B H 0.7502 0.8695 0.0545 0.071 Uiso 1 1 d R
O16 O 0.9067(4) 0.9545(4) 0.02728(19) 0.040(2) Uani 1 1 d .
H16C H 0.9105 0.9271 0.0410 0.048 Uiso 1 1 calc R
H16D H 0.8762 0.9285 0.0129 0.048 Uiso 1 1 calc R
O17 O 0.9452(6) 0.1553(6) 0.2531(4) 0.158(6) Uani 1 1 d .
H17C H 0.9552 0.1922 0.2495 0.239 Uiso 1 1 d R
H17D H 0.9675 0.1558 0.2674 0.239 Uiso 1 1 d R
O18 O 0.7281(8) 0.7922(10) 0.0261(4) 0.183(8) Uani 1 1 d .
H18C H 0.7066 0.7770 0.0105 0.278 Uiso 1 1 d R
H18D H 0.7605 0.7908 0.0241 0.278 Uiso 1 1 d R
O19 O 0.7641(8) 0.0383(9) 0.2592(4) 0.172(8) Uani 1 1 d .
H19C H 0.7938 0.0447 0.2474 0.261 Uiso 1 1 d R
H19D H 0.7274 0.0351 0.2548 0.261 Uiso 1 1 d R
O20 O 0.6947(9) 0.7150(10) 0.0883(5) 0.201(10) Uani 1 1 d .
H20C H 0.6901 0.6803 0.0845 0.305 Uiso 1 1 d R
H20D H 0.6632 0.7099 0.0976 0.305 Uiso 1 1 d R
O21 O 0.6204(14) 0.7133(14) 0.1757(9) 0.145(15) Uani 0.50 1 d P
O22 O 0.6545(13) 0.904(2) 0.0798(11) 0.20(2) Uani 0.50 1 d P
O23 O 0.6221(16) 0.989(3) 0.1052(10) 0.29(4) Uani 0.50 1 d P
O24 O 0.615(4) 0.802(4) 0.110(3) 0.25(6) Uani 0.25 1 d P
O25 O 1.047(2) 1.151(2) 0.2461(11) 0.202(19) Uiso 0.50 1 d P
O26 O 0.609(5) 0.890(5) 0.209(2) 0.23(4) Uiso 0.25 1 d P

loop_
_atom_site_aniso_label
_atom_site_aniso_U_11
_atom_site_aniso_U_22
_atom_site_aniso_U_33
_atom_site_aniso_U_23
_atom_site_aniso_U_13
_atom_site_aniso_U_12
Pr1 0.0382(5) 0.0409(5) 0.0312(4) 0.0010(4) 0.0046(4) 0.0210(5)
Pr2 0.0320(5) 0.0393(5) 0.0323(4) -0.0016(4) 0.0009(4) 0.0203(4)
Na1 0.031(5) 0.031(5) 0.050(8) 0.000 0.000 0.015(2)
O1 0.035(6) 0.041(6) 0.046(6) -0.006(5) 0.007(5) 0.021(5)
O2 0.047(7) 0.032(6) 0.043(6) -0.005(5) 0.001(5) 0.015(6)
O3 0.055(7) 0.049(7) 0.048(6) 0.010(5) 0.019(6) 0.029(6)
O4 0.042(7) 0.060(8) 0.059(7) -0.005(6) -0.002(5) 0.032(6)
O5 0.042(8) 0.101(11) 0.140(13) 0.010(9) 0.014(8) 0.044(8)
O6 0.053(8) 0.040(7) 0.068(8) 0.000(6) 0.018(6) 0.015(6)
O7 0.063(9) 0.049(8) 0.117(12) -0.005(8) 0.008(8) 0.001(7)
O8 0.053(7) 0.063(8) 0.061(7) -0.007(6) 0.006(6) 0.034(7)
O9 0.092(10) 0.072(9) 0.065(9) -0.017(7) 0.027(8) 0.026(8)
N1 0.040(8) 0.044(8) 0.039(7) -0.004(6) 0.005(6) 0.025(7)
N2 0.056(9) 0.049(9) 0.035(7) 0.002(6) 0.008(6) 0.021(8)
C1 0.034(9) 0.035(9) 0.039(8) -0.008(7) -0.001(7) 0.016(8)
C2 0.040(9) 0.056(11) 0.031(8) -0.001(7) 0.005(7) 0.027(9)
C3 0.058(11) 0.060(11) 0.046(10) -0.015(8) -0.013(9) 0.040(10)
C4 0.061(12) 0.069(13) 0.041(9) -0.021(9) 0.002(9) 0.040(11)
C5 0.053(11) 0.072(13) 0.050(10) -0.007(9) 0.015(8) 0.043(11)
C6 0.046(10) 0.040(10) 0.039(9) 0.000(7) 0.009(8) 0.016(8)
C7 0.046(10) 0.037(9) 0.057(10) 0.005(8) 0.007(8) 0.020(8)
C8 0.087(15) 0.092(15) 0.074(13) -0.002(11) 0.012(11) 0.076(13)
C9 0.031(9) 0.068(13) 0.056(10) 0.010(9) 0.014(8) 0.025(9)
C10 0.056(11) 0.041(10) 0.053(10) 0.007(8) 0.016(8) 0.033(9)
C11 0.038(10) 0.074(13) 0.049(10) -0.004(10) 0.010(8) 0.038(10)
C12 0.047(11) 0.060(12) 0.058(10) 0.011(9) 0.012(8) 0.040(10)
C13 0.036(11) 0.095(16) 0.073(12) -0.010(11) -0.008(9) 0.052(12)
C14 0.028(9) 0.069(13) 0.074(13) 0.009(10) 0.006(9) 0.018(9)
C15 0.042(11) 0.045(11) 0.071(12) 0.003(10) 0.012(9) 0.020(10)
C16 0.057(12) 0.065(13) 0.059(11) 0.019(10) 0.020(9) 0.028(11)
C17 0.062(12) 0.074(14) 0.038(9) 0.010(9) 0.021(9) 0.042(12)
N3 0.070(11) 0.041(9) 0.069(10) -0.015(8) -0.015(9) 0.039(9)
O10 0.034(6) 0.045(6) 0.026(5) 0.011(5) 0.001(4) 0.016(5)
O11 0.033(6) 0.055(7) 0.032(5) -0.005(5) -0.005(5) 0.023(5)
O12 0.011(5) 0.049(7) 0.044(6) -0.002(5) 0.001(4) 0.010(5)
O13 0.032(6) 0.032(6) 0.045(10) 0.000 0.000 0.016(3)
O14 0.058(8) 0.061(8) 0.061(7) 0.010(6) 0.009(6) 0.029(7)
O15 0.052(7) 0.047(7) 0.063(7) 0.007(6) -0.011(6) 0.014(6)
O16 0.047(6) 0.063(7) 0.029(5) -0.003(5) -0.003(5) 0.042(6)
O17 0.144(16) 0.143(16) 0.19(2) -0.034(14) -0.038(14) 0.088(14)
O18 0.135(17) 0.22(2) 0.18(2) -0.004(17) -0.020(15) 0.090(17)
O19 0.19(2) 0.20(2) 0.17(2) 0.000(16) 0.074(17) 0.113(19)
O20 0.17(2) 0.24(3) 0.25(3) -0.12(2) -0.057(19) 0.11(2)
O21 0.10(2) 0.09(2) 0.24(4) 0.07(3) 0.09(3) 0.04(2)
O22 0.04(2) 0.23(5) 0.26(5) 0.07(4) -0.02(3) 0.00(2)
O23 0.06(3) 0.38(8) 0.19(5) 0.06(5) 0.00(3) -0.07(4)
O24 0.12(6) 0.20(9) 0.49(17) -0.16(10) -0.20(9) 0.12(7)

loop_
_atom_type_symbol
_atom_type_description
_atom_type_scat_dispersion_real
_atom_type_scat_dispersion_imag
_atom_type_scat_source
C C 0.0033 0.0016 'International Tables Vol C Tables 4.2.6.8 and 6.1.1.4'
H H 0.0000 0.0000 'International Tables Vol C Tables 4.2.6.8 and 6.1.1.4'
N N 0.0061 0.0033 'International Tables Vol C Tables 4.2.6.8 and 6.1.1.4'
O O 0.0106 0.0060 'International Tables Vol C Tables 4.2.6.8 and 6.1.1.4'
Na Na 0.0362 0.0249 'International Tables Vol C Tables 4.2.6.8 and 6.1.1.4'
Pr Pr -0.2180 2.8214 'International Tables Vol C Tables 4.2.6.8 and 6.1.1.4'

loop_
_geom_angle_atom_site_label_1
_geom_angle_atom_site_label_2
_geom_angle_atom_site_label_3
_geom_angle
_geom_angle_site_symmetry_1
_geom_angle_site_symmetry_3
O8 Pr1 O12 151.4(3) . 2_765
O8 Pr1 O10 86.3(3) . .
O12 Pr1 O10 73.1(3) 2_765 .
O8 Pr1 O1 87.6(3) . .
O12 Pr1 O1 67.8(3) 2_765 .
O10 Pr1 O1 73.2(3) . .
O8 Pr1 O10 148.5(3) . 2_765
O12 Pr1 O10 52.7(3) 2_765 2_765
O10 Pr1 O10 88.6(4) . 2_765
O1 Pr1 O10 120.4(3) . 2_765
O8 Pr1 O14 79.8(4) . .
O12 Pr1 O14 128.8(3) 2_765 .
O10 Pr1 O14 135.1(3) . .
O1 Pr1 O14 147.2(3) . .
O10 Pr1 O14 82.1(3) 2_765 .
O8 Pr1 O6 125.7(4) . .
O12 Pr1 O6 67.8(3) 2_765 .
O10 Pr1 O6 139.8(3) . .
O1 Pr1 O6 83.5(3) . .
O10 Pr1 O6 75.3(3) 2_765 .
O14 Pr1 O6 79.7(4) . .
O8 Pr1 O13 83.5(4) . .
O12 Pr1 O13 105.1(4) 2_765 .
O10 Pr1 O13 66.2(3) . .
O1 Pr1 O13 138.9(3) . .
O10 Pr1 O13 66.1(3) 2_765 .
O14 Pr1 O13 69.9(4) . .
O6 Pr1 O13 133.1(3) . .
O8 Pr1 N2 64.2(4) . .
O12 Pr1 N2 119.1(3) 2_765 .
O10 Pr1 N2 136.8(3) . .
O1 Pr1 N2 74.6(3) . .
O10 Pr1 N2 133.0(3) 2_765 .
O14 Pr1 N2 72.7(4) . .
O6 Pr1 N2 61.8(4) . .
O13 Pr1 N2 134.0(4) . .
O8 Pr1 N3 165.4(4) . 2_765
O12 Pr1 N3 26.3(3) 2_765 2_765
O10 Pr1 N3 80.3(3) . 2_765
O1 Pr1 N3 94.1(4) . 2_765
O10 Pr1 N3 26.3(3) 2_765 2_765
O14 Pr1 N3 105.6(4) . 2_765
O6 Pr1 N3 68.9(3) . 2_765
O13 Pr1 N3 85.7(4) . 2_765
N2 Pr1 N3 130.2(4) . 2_765
O8 Pr1 Pr2 118.8(3) . .
O12 Pr1 Pr2 34.3(2) 2_765 .
O10 Pr1 Pr2 65.5(2) . .
O1 Pr1 Pr2 33.9(2) . .
O10 Pr1 Pr2 86.7(2) 2_765 .
O14 Pr1 Pr2 155.9(3) . .
O6 Pr1 Pr2 76.8(3) . .
O13 Pr1 Pr2 124.3(3) . .
N2 Pr1 Pr2 100.5(3) . .
N3 Pr1 Pr2 60.5(3) 2_765 .
O1 Pr2 O4 77.4(3) . .
O1 Pr2 O11 83.8(3) . .
O4 Pr2 O11 134.8(3) . .
O1 Pr2 O12 68.2(3) . 2_765
O4 Pr2 O12 134.6(3) . 2_765
O11 Pr2 O12 70.7(3) . 2_765
O1 Pr2 O2 136.5(3) . .
O4 Pr2 O2 91.9(3) . .
O11 Pr2 O2 74.4(3) . .
O12 Pr2 O2 133.5(3) 2_765 .
O1 Pr2 O15 80.8(3) . .
O4 Pr2 O15 77.5(4) . .
O11 Pr2 O15 139.3(3) . .
O12 Pr2 O15 68.6(3) 2_765 .
O2 Pr2 O15 138.4(3) . .
O1 Pr2 O16 135.0(3) . .
O4 Pr2 O16 142.1(3) . .
O11 Pr2 O16 77.0(3) . .
O12 Pr2 O16 67.0(3) 2_765 .
O2 Pr2 O16 76.1(3) . .
O15 Pr2 O16 87.8(3) . .
O1 Pr2 O3 143.2(3) . 12_655
O4 Pr2 O3 71.9(3) . 12_655
O11 Pr2 O3 132.6(3) . 12_655
O12 Pr2 O3 122.6(3) 2_765 12_655
O2 Pr2 O3 65.2(3) . 12_655
O15 Pr2 O3 73.3(3) . 12_655
O16 Pr2 O3 70.4(3) . 12_655
O1 Pr2 N1 75.5(3) . .
O4 Pr2 N1 64.7(4) . .
O11 Pr2 N1 71.0(3) . .
O12 Pr2 N1 129.1(3) 2_765 .
O2 Pr2 N1 62.1(3) . .
O15 Pr2 N1 138.7(3) . .
O16 Pr2 N1 132.4(3) . .
O3 Pr2 N1 108.0(3) 12_655 .
O1 Pr2 Pr1 34.7(2) . .
O4 Pr2 Pr1 109.4(2) . .
O11 Pr2 Pr1 70.5(2) . .
O12 Pr2 Pr1 34.0(2) 2_765 .
O2 Pr2 Pr1 144.5(2) . .
O15 Pr2 Pr1 75.5(2) . .
O16 Pr2 Pr1 100.2(2) . .
O3 Pr2 Pr1 147.6(2) 12_655 .
N1 Pr2 Pr1 101.1(2) . .
O16 Na1 O16 95.9(3) 12_655 11_565
O16 Na1 O16 95.9(3) 12_655 10_775
O16 Na1 O16 95.9(3) 11_565 10_775
O16 Na1 O16 84.1(3) 12_655 .
O16 Na1 O16 84.1(3) 11_565 .
O16 Na1 O16 180.000(1) 10_775 .
O16 Na1 O16 180.0(4) 12_655 3_675
O16 Na1 O16 84.1(3) 11_565 3_675
O16 Na1 O16 84.1(3) 10_775 3_675
O16 Na1 O16 95.9(3) . 3_675
O16 Na1 O16 84.1(3) 12_655 2_765
O16 Na1 O16 180.0(4) 11_565 2_765
O16 Na1 O16 84.1(3) 10_775 2_765
O16 Na1 O16 95.9(3) . 2_765
O16 Na1 O16 95.9(3) 3_675 2_765
C1 O1 Pr2 126.5(8) . .
C1 O1 Pr1 121.6(8) . .
Pr2 O1 Pr1 111.4(3) . .
C11 O2 Pr2 125.0(9) . .
C11 O3 Pr2 135.1(10) . 11_565
C13 O4 Pr2 125.5(10) . .
C15 O6 Pr1 125.1(11) . .
C17 O8 Pr1 128.1(11) . .
C7 N1 C10 110.0(12) . .
C7 N1 C12 111.1(12) . .
C10 N1 C12 108.6(12) . .
C7 N1 Pr2 110.0(9) . .
C10 N1 Pr2 109.3(8) . .
C12 N1 Pr2 107.8(9) . .
C16 N2 C9 109.5(13) . .
C16 N2 C14 113.7(12) . .
C9 N2 C14 106.9(12) . .
C16 N2 Pr1 109.9(10) . .
C9 N2 Pr1 110.5(8) . .
C14 N2 Pr1 106.3(9) . .
O1 C1 C2 122.2(13) . .
O1 C1 C6 119.1(13) . .
C2 C1 C6 118.6(13) . .
C1 C2 C3 120.7(14) . .
C1 C2 C7 120.2(13) . .
C3 C2 C7 119.1(15) . .
C4 C3 C2 121.1(16) . .
C4 C3 H3A 119.4 . .
C2 C3 H3A 119.4 . .
C5 C4 C3 118.0(15) . .
C5 C4 C8 119.8(15) . .
C3 C4 C8 122.2(17) . .
C4 C5 C6 122.7(15) . .
C4 C5 H5A 118.6 . .
C6 C5 H5A 118.6 . .
C5 C6 C1 118.7(15) . .
C5 C6 C9 121.4(14) . .
C1 C6 C9 119.7(13) . .
N1 C7 C2 114.7(12) . .
N1 C7 H7A 108.6 . .
C2 C7 H7A 108.6 . .
N1 C7 H7B 108.6 . .
C2 C7 H7B 108.6 . .
H7A C7 H7B 107.6 . .
C4 C8 H8A 109.5 . .
C4 C8 H8B 109.5 . .
H8A C8 H8B 109.5 . .
C4 C8 H8C 109.5 . .
H8A C8 H8C 109.5 . .
H8B C8 H8C 109.5 . .
N2 C9 C6 116.1(13) . .
N2 C9 H9A 108.3 . .
C6 C9 H9A 108.3 . .
N2 C9 H9B 108.3 . .
C6 C9 H9B 108.3 . .
H9A C9 H9B 107.4 . .
N1 C10 C11 112.6(13) . .
N1 C10 H10A 109.1 . .
C11 C10 H10A 109.1 . .
N1 C10 H10B 109.1 . .
C11 C10 H10B 109.1 . .
H10A C10 H10B 107.8 . .
O3 C11 O2 124.1(14) . .
O3 C11 C10 118.3(16) . .
O2 C11 C10 117.5(14) . .
N1 C12 C13 113.5(13) . .
N1 C12 H12A 108.9 . .
C13 C12 H12A 108.9 . .
N1 C12 H12B 108.9 . .
C13 C12 H12B 108.9 . .
H12A C12 H12B 107.7 . .
O4 C13 O5 122.4(18) . .
O4 C13 C12 119.7(14) . .
O5 C13 C12 117.9(17) . .
N2 C14 C15 109.6(13) . .
N2 C14 H14A 109.8 . .
C15 C14 H14A 109.8 . .
N2 C14 H14B 109.8 . .
C15 C14 H14B 109.8 . .
H14A C14 H14B 108.2 . .
O6 C15 O7 126.0(17) . .
O6 C15 C14 116.9(15) . .
O7 C15 C14 117.0(16) . .
N2 C16 C17 117.0(13) . .
N2 C16 H16A 108.0 . .
C17 C16 H16A 108.0 . .
N2 C16 H16B 108.0 . .
C17 C16 H16B 108.0 . .
H16A C16 H16B 107.3 . .
O9 C17 O8 124.7(18) . .
O9 C17 C16 119.0(15) . .
O8 C17 C16 116.2(15) . .
O10 N3 O12 117.7(13) . .
O10 N3 O11 124.0(14) . .
O12 N3 O11 118.4(13) . .
O10 N3 Pr1 59.8(7) . 3_675
O12 N3 Pr1 57.9(7) . 3_675
O11 N3 Pr1 176.2(12) . 3_675
N3 O10 Pr1 136.0(9) . .
N3 O10 Pr1 93.9(8) . 3_675
Pr1 O10 Pr1 115.9(3) . 3_675
N3 O11 Pr2 133.5(9) . .
N3 O12 Pr1 95.8(8) . 3_675
N3 O12 Pr2 151.8(9) . 3_675
Pr1 O12 Pr2 111.7(3) 3_675 3_675
Pr1 O13 Pr1 109.8(3) . 3_675
Pr1 O13 Pr1 109.8(3) . 2_765
Pr1 O13 Pr1 109.8(3) 3_675 2_765
Pr1 O13 H13A 109.1 . .
Pr1 O13 H13A 109.1 3_675 .
Pr1 O13 H13A 109.1 2_765 .
Pr1 O14 H14C 120.0 . .
Pr1 O14 H14D 120.0 . .
H14C O14 H14D 120.0 . .
Pr2 O15 H15A 116.1 . .
Pr2 O15 H15B 115.9 . .
H15A O15 H15B 112.8 . .
Na1 O16 Pr2 132.0(4) . .
Na1 O16 H16C 104.2 . .
Pr2 O16 H16C 104.2 . .
Na1 O16 H16D 104.2 . .
Pr2 O16 H16D 104.2 . .
H16C O16 H16D 105.5 . .

loop_
_geom_bond_atom_site_label_1
_geom_bond_atom_site_label_2
_geom_bond_distance
_geom_bond_site_symmetry_2
Pr1 O8 2.445(10) .
Pr1 O12 2.457(9) 2_765
Pr1 O10 2.493(9) .
Pr1 O1 2.498(9) .
Pr1 O10 2.498(9) 2_765
Pr1 O14 2.549(10) .
Pr1 O6 2.551(11) .
Pr1 O13 2.586(5) .
Pr1 N2 2.748(13) .
Pr1 N3 2.885(14) 2_765
Pr1 Pr2 4.0846(12) .
Pr2 O1 2.448(9) .
Pr2 O4 2.456(10) .
Pr2 O11 2.463(9) .
Pr2 O12 2.477(9) 2_765
Pr2 O2 2.508(10) .
Pr2 O15 2.566(10) .
Pr2 O16 2.578(9) .
Pr2 O3 2.684(10) 12_655
Pr2 N1 2.746(12) .
Na1 O16 2.387(9) 12_655
Na1 O16 2.387(9) 11_565
Na1 O16 2.387(9) 10_775
Na1 O16 2.387(9) .
Na1 O16 2.387(9) 3_675
Na1 O16 2.387(9) 2_765
O1 C1 1.338(15) .
O2 C11 1.278(18) .
O3 C11 1.265(18) .
O3 Pr2 2.684(10) 11_565
O4 C13 1.242(19) .
O5 C13 1.242(17) .
O6 C15 1.250(18) .
O7 C15 1.255(18) .
O8 C17 1.290(17) .
O9 C17 1.203(18) .
N1 C7 1.438(17) .
N1 C10 1.465(17) .
N1 C12 1.478(17) .
N2 C16 1.446(19) .
N2 C9 1.482(18) .
N2 C14 1.504(19) .
C1 C2 1.392(19) .
C1 C6 1.417(19) .
C2 C3 1.409(19) .
C2 C7 1.522(19) .
C3 C4 1.39(2) .
C3 H3A 0.9300 .
C4 C5 1.38(2) .
C4 C8 1.51(2) .
C5 C6 1.41(2) .
C5 H5A 0.9300 .
C6 C9 1.50(2) .
C7 H7A 0.9700 .
C7 H7B 0.9700 .
C8 H8A 0.9600 .
C8 H8B 0.9600 .
C8 H8C 0.9600 .
C9 H9A 0.9700 .
C9 H9B 0.9700 .
C10 C11 1.52(2) .
C10 H10A 0.9700 .
C10 H10B 0.9700 .
C12 C13 1.50(2) .
C12 H12A 0.9700 .
C12 H12B 0.9700 .
C14 C15 1.53(2) .
C14 H14A 0.9700 .
C14 H14B 0.9700 .
C16 C17 1.52(2) .
C16 H16A 0.9700 .
C16 H16B 0.9700 .
N3 O10 1.283(16) .
N3 O12 1.286(15) .
N3 O11 1.298(15) .
N3 Pr1 2.885(14) 3_675
O10 Pr1 2.498(9) 3_675
O12 Pr1 2.457(9) 3_675
O12 Pr2 2.477(9) 3_675
O13 Pr1 2.586(5) 3_675
O13 Pr1 2.586(5) 2_765
O13 H13A 0.9800 .
O14 H14C 0.8500 .
O14 H14D 0.8499 .
O15 H15A 0.8520 .
O15 H15B 0.8617 .
O16 H16C 0.9700 .
O16 H16D 0.9700 .

loop_
_geom_torsion_atom_site_label_1
_geom_torsion_atom_site_label_2
_geom_torsion_atom_site_label_3
_geom_torsion_atom_site_label_4
_geom_torsion
_geom_torsion_site_symmetry_1
_geom_torsion_site_symmetry_4
O8 Pr1 Pr2 O1 -25.6(5) . .
O12 Pr1 Pr2 O1 167.9(5) 2_765 .
O10 Pr1 Pr2 O1 -96.3(4) . .
O10 Pr1 Pr2 O1 173.7(4) 2_765 .
O14 Pr1 Pr2 O1 111.5(7) . .
O6 Pr1 Pr2 O1 98.1(4) . .
O13 Pr1 Pr2 O1 -128.2(4) . .
N2 Pr1 Pr2 O1 40.6(5) . .
N3 Pr1 Pr2 O1 171.1(5) 2_765 .
O8 Pr1 Pr2 O4 -49.5(4) . .
O12 Pr1 Pr2 O4 144.0(5) 2_765 .
O10 Pr1 Pr2 O4 -120.1(4) . .
O1 Pr1 Pr2 O4 -23.9(5) . .
O10 Pr1 Pr2 O4 149.9(3) 2_765 .
O14 Pr1 Pr2 O4 87.6(6) . .
O6 Pr1 Pr2 O4 74.2(4) . .
O13 Pr1 Pr2 O4 -152.1(3) . .
N2 Pr1 Pr2 O4 16.7(4) . .
N3 Pr1 Pr2 O4 147.3(4) 2_765 .
O8 Pr1 Pr2 O11 82.4(4) . .
O12 Pr1 Pr2 O11 -84.1(5) 2_765 .
O10 Pr1 Pr2 O11 11.7(3) . .
O1 Pr1 Pr2 O11 108.0(4) . .
O10 Pr1 Pr2 O11 -78.3(3) 2_765 .
O14 Pr1 Pr2 O11 -140.6(6) . .
O6 Pr1 Pr2 O11 -153.9(3) . .
O13 Pr1 Pr2 O11 -20.3(3) . .
N2 Pr1 Pr2 O11 148.6(4) . .
N3 Pr1 Pr2 O11 -80.9(3) 2_765 .
O8 Pr1 Pr2 O12 166.5(5) . 2_765
O10 Pr1 Pr2 O12 95.8(5) . 2_765
O1 Pr1 Pr2 O12 -167.9(5) . 2_765
O10 Pr1 Pr2 O12 5.8(4) 2_765 2_765
O14 Pr1 Pr2 O12 -56.5(7) . 2_765
O6 Pr1 Pr2 O12 -69.8(5) . 2_765
O13 Pr1 Pr2 O12 63.8(4) . 2_765
N2 Pr1 Pr2 O12 -127.3(5) . 2_765
N3 Pr1 Pr2 O12 3.2(5) 2_765 2_765
O8 Pr1 Pr2 O2 74.2(5) . .
O12 Pr1 Pr2 O2 -92.3(5) 2_765 .
O10 Pr1 Pr2 O2 3.5(5) . .
O1 Pr1 Pr2 O2 99.8(5) . .
O10 Pr1 Pr2 O2 -86.4(4) 2_765 .
O14 Pr1 Pr2 O2 -148.7(7) . .
O6 Pr1 Pr2 O2 -162.1(5) . .
O13 Pr1 Pr2 O2 -28.4(4) . .
N2 Pr1 Pr2 O2 140.4(5) . .
N3 Pr1 Pr2 O2 -89.0(5) 2_765 .
O8 Pr1 Pr2 O15 -120.4(4) . .
O12 Pr1 Pr2 O15 73.1(5) 2_765 .
O10 Pr1 Pr2 O15 169.0(3) . .
O1 Pr1 Pr2 O15 -94.8(4) . .
O10 Pr1 Pr2 O15 79.0(3) 2_765 .
O14 Pr1 Pr2 O15 16.7(6) . .
O6 Pr1 Pr2 O15 3.4(4) . .
O13 Pr1 Pr2 O15 137.0(3) . .
N2 Pr1 Pr2 O15 -54.2(4) . .
N3 Pr1 Pr2 O15 76.4(4) 2_765 .
O8 Pr1 Pr2 O16 154.6(4) . .
O12 Pr1 Pr2 O16 -11.9(5) 2_765 .
O10 Pr1 Pr2 O16 83.9(3) . .
O1 Pr1 Pr2 O16 -179.8(4) . .
O10 Pr1 Pr2 O16 -6.1(3) 2_765 .
O14 Pr1 Pr2 O16 -68.4(6) . .
O6 Pr1 Pr2 O16 -81.7(3) . .
O13 Pr1 Pr2 O16 51.9(3) . .
N2 Pr1 Pr2 O16 -139.2(4) . .
N3 Pr1 Pr2 O16 -8.7(3) 2_765 .
O8 Pr1 Pr2 O3 -136.0(5) . 12_655
O12 Pr1 Pr2 O3 57.5(6) 2_765 12_655
O10 Pr1 Pr2 O3 153.3(5) . 12_655
O1 Pr1 Pr2 O3 -110.5(5) . 12_655
O10 Pr1 Pr2 O3 63.3(5) 2_765 12_655
O14 Pr1 Pr2 O3 1.0(7) . 12_655
O6 Pr1 Pr2 O3 -12.3(5) . 12_655
O13 Pr1 Pr2 O3 121.3(4) . 12_655
N2 Pr1 Pr2 O3 -69.8(5) . 12_655
N3 Pr1 Pr2 O3 60.7(5) 2_765 12_655
O8 Pr1 Pr2 N1 17.4(4) . .
O12 Pr1 Pr2 N1 -149.1(5) 2_765 .
O10 Pr1 Pr2 N1 -53.3(3) . .
O1 Pr1 Pr2 N1 43.0(4) . .
O10 Pr1 Pr2 N1 -143.3(3) 2_765 .
O14 Pr1 Pr2 N1 154.4(6) . .
O6 Pr1 Pr2 N1 141.1(4) . .
O13 Pr1 Pr2 N1 -85.3(3) . .
N2 Pr1 Pr2 N1 83.6(4) . .
N3 Pr1 Pr2 N1 -145.9(4) 2_765 .
O4 Pr2 O1 C1 -30.6(10) . .
O11 Pr2 O1 C1 108.0(10) . .
O12 Pr2 O1 C1 179.7(11) 2_765 .
O2 Pr2 O1 C1 48.6(12) . .
O15 Pr2 O1 C1 -109.8(10) . .
O16 Pr2 O1 C1 172.7(9) . .
O3 Pr2 O1 C1 -64.5(12) 12_655 .
N1 Pr2 O1 C1 36.1(10) . .
Pr1 Pr2 O1 C1 172.4(12) . .
O4 Pr2 O1 Pr1 156.9(4) . .
O11 Pr2 O1 Pr1 -64.4(4) . .
O12 Pr2 O1 Pr1 7.2(3) 2_765 .
O2 Pr2 O1 Pr1 -123.8(4) . .
O15 Pr2 O1 Pr1 77.8(4) . .
O16 Pr2 O1 Pr1 0.3(6) . .
O3 Pr2 O1 Pr1 123.0(5) 12_655 .
N1 Pr2 O1 Pr1 -136.3(4) . .
O8 Pr1 O1 C1 -15.1(10) . .
O12 Pr1 O1 C1 179.8(10) 2_765 .
O10 Pr1 O1 C1 -102.0(10) . .
O10 Pr1 O1 C1 179.9(9) 2_765 .
O14 Pr1 O1 C1 51.8(12) . .
O6 Pr1 O1 C1 111.2(10) . .
O13 Pr1 O1 C1 -92.5(11) . .
N2 Pr1 O1 C1 48.7(10) . .
N3 Pr1 O1 C1 179.4(10) 2_765 .
Pr2 Pr1 O1 C1 -172.9(12) . .
O8 Pr1 O1 Pr2 157.7(4) . .
O12 Pr1 O1 Pr2 -7.3(3) 2_765 .
O10 Pr1 O1 Pr2 70.9(4) . .
O10 Pr1 O1 Pr2 -7.2(5) 2_765 .
O14 Pr1 O1 Pr2 -135.3(5) . .
O6 Pr1 O1 Pr2 -75.9(4) . .
O13 Pr1 O1 Pr2 80.4(6) . .
N2 Pr1 O1 Pr2 -138.4(4) . .
N3 Pr1 O1 Pr2 -7.7(4) 2_765 .
O1 Pr2 O2 C11 10.4(13) . .
O4 Pr2 O2 C11 84.0(11) . .
O11 Pr2 O2 C11 -52.3(11) . .
O12 Pr2 O2 C11 -94.6(12) 2_765 .
O15 Pr2 O2 C11 157.3(10) . .
O16 Pr2 O2 C11 -132.4(12) . .
O3 Pr2 O2 C11 153.1(12) 12_655 .
N1 Pr2 O2 C11 24.1(11) . .
Pr1 Pr2 O2 C11 -44.3(13) . .
O1 Pr2 O4 C13 84.8(13) . .
O11 Pr2 O4 C13 17.0(15) . .
O12 Pr2 O4 C13 125.9(13) 2_765 .
O2 Pr2 O4 C13 -52.7(13) . .
O15 Pr2 O4 C13 167.9(13) . .
O16 Pr2 O4 C13 -122.3(13) . .
O3 Pr2 O4 C13 -115.8(13) 12_655 .
N1 Pr2 O4 C13 5.1(13) . .
Pr1 Pr2 O4 C13 98.4(13) . .
O8 Pr1 O6 C15 -13.8(14) . .
O12 Pr1 O6 C15 -164.8(14) 2_765 .
O10 Pr1 O6 C15 -150.5(12) . .
O1 Pr1 O6 C15 -96.3(13) . .
O10 Pr1 O6 C15 139.9(13) 2_765 .
O14 Pr1 O6 C15 55.5(13) . .
O13 Pr1 O6 C15 105.0(13) . .
N2 Pr1 O6 C15 -20.3(12) . .
N3 Pr1 O6 C15 166.8(14) 2_765 .
Pr2 Pr1 O6 C15 -130.0(13) . .
O12 Pr1 O8 C17 113.5(13) 2_765 .
O10 Pr1 O8 C17 156.9(13) . .
O1 Pr1 O8 C17 83.6(13) . .
O10 Pr1 O8 C17 -121.8(12) 2_765 .
O14 Pr1 O8 C17 -66.0(13) . .
O6 Pr1 O8 C17 3.2(14) . .
O13 Pr1 O8 C17 -136.7(13) . .
N2 Pr1 O8 C17 9.5(12) . .
Pr2 Pr1 O8 C17 97.5(13) . .
O1 Pr2 N1 C7 19.3(9) . .
O4 Pr2 N1 C7 102.0(9) . .
O11 Pr2 N1 C7 -69.0(9) . .
O12 Pr2 N1 C7 -26.0(11) 2_765 .
O2 Pr2 N1 C7 -151.0(10) . .
O15 Pr2 N1 C7 76.2(10) . .
O16 Pr2 N1 C7 -119.5(9) . .
O3 Pr2 N1 C7 161.0(9) 12_655 .
Pr1 Pr2 N1 C7 -4.3(9) . .
O1 Pr2 N1 C10 140.2(10) . .
O4 Pr2 N1 C10 -137.1(10) . .
O11 Pr2 N1 C10 51.9(9) . .
O12 Pr2 N1 C10 94.9(10) 2_765 .
O2 Pr2 N1 C10 -30.1(9) . .
O15 Pr2 N1 C10 -162.9(8) . .
O16 Pr2 N1 C10 1.4(11) . .
O3 Pr2 N1 C10 -78.0(10) 12_655 .
Pr1 Pr2 N1 C10 116.6(9) . .
O1 Pr2 N1 C12 -102.0(9) . .
O4 Pr2 N1 C12 -19.3(8) . .
O11 Pr2 N1 C12 169.7(9) . .
O12 Pr2 N1 C12 -147.3(8) 2_765 .
O2 Pr2 N1 C12 87.7(9) . .
O15 Pr2 N1 C12 -45.1(11) . .
O16 Pr2 N1 C12 119.3(8) . .
O3 Pr2 N1 C12 39.8(9) 12_655 .
Pr1 Pr2 N1 C12 -125.6(8) . .
O8 Pr1 N2 C16 -16.4(10) . .
O12 Pr1 N2 C16 -164.3(9) 2_765 .
O10 Pr1 N2 C16 -68.3(11) . .
O1 Pr1 N2 C16 -111.3(11) . .
O10 Pr1 N2 C16 131.2(10) 2_765 .
O14 Pr1 N2 C16 70.4(10) . .
O6 Pr1 N2 C16 157.8(11) . .
O13 Pr1 N2 C16 33.7(12) . .
N3 Pr1 N2 C16 166.5(10) 2_765 .
Pr2 Pr1 N2 C16 -133.5(10) . .
O8 Pr1 N2 C9 104.5(10) . .
O12 Pr1 N2 C9 -43.4(11) 2_765 .
O10 Pr1 N2 C9 52.6(11) . .
O1 Pr1 N2 C9 9.6(9) . .
O10 Pr1 N2 C9 -107.9(10) 2_765 .
O14 Pr1 N2 C9 -168.7(11) . .
O6 Pr1 N2 C9 -81.3(10) . .
O13 Pr1 N2 C9 154.6(8) . .
N3 Pr1 N2 C9 -72.6(11) 2_765 .
Pr2 Pr1 N2 C9 -12.6(10) . .
O8 Pr1 N2 C14 -139.9(10) . .
O12 Pr1 N2 C14 72.2(10) 2_765 .
O10 Pr1 N2 C14 168.3(8) . .
O1 Pr1 N2 C14 125.2(10) . .
O10 Pr1 N2 C14 7.7(11) 2_765 .
O14 Pr1 N2 C14 -53.1(9) . .
O6 Pr1 N2 C14 34.3(9) . .
O13 Pr1 N2 C14 -89.8(9) . .
N3 Pr1 N2 C14 43.0(11) 2_765 .
Pr2 Pr1 N2 C14 103.1(9) . .
Pr2 O1 C1 C2 -51.4(18) . .
Pr1 O1 C1 C2 120.3(13) . .
Pr2 O1 C1 C6 125.6(12) . .
Pr1 O1 C1 C6 -62.7(15) . .
O1 C1 C2 C3 178.6(13) . .
C6 C1 C2 C3 2(2) . .
O1 C1 C2 C7 -3(2) . .
C6 C1 C2 C7 179.8(13) . .
C1 C2 C3 C4 -2(2) . .
C7 C2 C3 C4 179.5(14) . .
C2 C3 C4 C5 2(2) . .
C2 C3 C4 C8 -177.3(15) . .
C3 C4 C5 C6 -1(3) . .
C8 C4 C5 C6 178.1(15) . .
C4 C5 C6 C1 1(2) . .
C4 C5 C6 C9 -176.4(15) . .
O1 C1 C6 C5 -177.9(13) . .
C2 C1 C6 C5 -1(2) . .
O1 C1 C6 C9 -1(2) . .
C2 C1 C6 C9 176.2(14) . .
C10 N1 C7 C2 172.4(12) . .
C12 N1 C7 C2 52.1(17) . .
Pr2 N1 C7 C2 -67.2(13) . .
C1 C2 C7 N1 71.7(18) . .
C3 C2 C7 N1 -110.0(15) . .
C16 N2 C9 C6 59.5(16) . .
C14 N2 C9 C6 -176.9(13) . .
Pr1 N2 C9 C6 -61.7(14) . .
C5 C6 C9 N2 -110.4(16) . .
C1 C6 C9 N2 72.7(18) . .
C7 N1 C10 C11 157.7(13) . .
C12 N1 C10 C11 -80.5(15) . .
Pr2 N1 C10 C11 36.8(14) . .
Pr2 O3 C11 O2 -23(2) 11_565 .
Pr2 O3 C11 C10 159.2(10) 11_565 .
Pr2 O2 C11 O3 168.9(11) . .
Pr2 O2 C11 C10 -13.1(19) . .
N1 C10 C11 O3 158.6(13) . .
N1 C10 C11 O2 -20(2) . .
C7 N1 C12 C13 -88.8(16) . .
C10 N1 C12 C13 150.0(13) . .
Pr2 N1 C12 C13 31.7(15) . .
Pr2 O4 C13 O5 -171.8(13) . .
Pr2 O4 C13 C12 11(2) . .
N1 C12 C13 O4 -31(2) . .
N1 C12 C13 O5 151.6(15) . .
C16 N2 C14 C15 -169.3(14) . .
C9 N2 C14 C15 69.8(15) . .
Pr1 N2 C14 C15 -48.2(14) . .
Pr1 O6 C15 O7 -175.9(13) . .
Pr1 O6 C15 C14 0(2) . .
N2 C14 C15 O6 36(2) . .
N2 C14 C15 O7 -147.9(15) . .
C9 N2 C16 C17 -97.9(17) . .
C14 N2 C16 C17 142.6(15) . .
Pr1 N2 C16 C17 23.6(18) . .
Pr1 O8 C17 O9 176.1(13) . .
Pr1 O8 C17 C16 0(2) . .
N2 C16 C17 O9 165.6(16) . .
N2 C16 C17 O8 -18(2) . .
O12 N3 O10 Pr1 -132.9(11) . .
O11 N3 O10 Pr1 46.5(19) . .
Pr1 N3 O10 Pr1 -134.5(12) 3_675 .
O12 N3 O10 Pr1 1.7(12) . 3_675
O11 N3 O10 Pr1 -178.9(11) . 3_675
O8 Pr1 O10 N3 -159.2(13) . .
O12 Pr1 O10 N3 0.7(12) 2_765 .
O1 Pr1 O10 N3 -70.6(12) . .
O10 Pr1 O10 N3 51.8(13) 2_765 .
O14 Pr1 O10 N3 129.2(12) . .
O6 Pr1 O10 N3 -13.2(15) . .
O13 Pr1 O10 N3 116.2(13) . .
N2 Pr1 O10 N3 -114.1(13) . .
N3 Pr1 O10 N3 26.7(13) 2_765 .
Pr2 Pr1 O10 N3 -35.2(12) . .
O8 Pr1 O10 Pr1 73.0(4) . 3_675
O12 Pr1 O10 Pr1 -127.1(5) 2_765 3_675
O1 Pr1 O10 Pr1 161.7(5) . 3_675
O10 Pr1 O10 Pr1 -75.9(4) 2_765 3_675
O14 Pr1 O10 Pr1 1.5(7) . 3_675
O6 Pr1 O10 Pr1 -140.9(4) . 3_675
O13 Pr1 O10 Pr1 -11.5(4) . 3_675
N2 Pr1 O10 Pr1 118.2(5) . 3_675
N3 Pr1 O10 Pr1 -101.0(5) 2_765 3_675
Pr2 Pr1 O10 Pr1 -162.9(4) . 3_675
O10 N3 O11 Pr2 -16.8(19) . .
O12 N3 O11 Pr2 162.6(8) . .
Pr1 N3 O11 Pr2 177(100) 3_675 .
O1 Pr2 O11 N3 28.9(11) . .
O4 Pr2 O11 N3 94.2(12) . .
O12 Pr2 O11 N3 -40.2(11) 2_765 .
O2 Pr2 O11 N3 171.0(12) . .
O15 Pr2 O11 N3 -39.1(13) . .
O16 Pr2 O11 N3 -110.1(11) . .
O3 Pr2 O11 N3 -157.2(10) 12_655 .
N1 Pr2 O11 N3 105.6(11) . .
Pr1 Pr2 O11 N3 -4.1(10) . .
O10 N3 O12 Pr1 -1.7(12) . 3_675
O11 N3 O12 Pr1 178.9(10) . 3_675
O10 N3 O12 Pr2 165.8(12) . 3_675
O11 N3 O12 Pr2 -14(2) . 3_675
Pr1 N3 O12 Pr2 167.5(19) 3_675 3_675
O8 Pr1 O13 Pr1 -78.3(5) . 3_675
O12 Pr1 O13 Pr1 74.0(5) 2_765 3_675
O10 Pr1 O13 Pr1 10.6(4) . 3_675
O1 Pr1 O13 Pr1 0.6(8) . 3_675
O10 Pr1 O13 Pr1 110.2(6) 2_765 3_675
O14 Pr1 O13 Pr1 -159.7(6) . 3_675
O6 Pr1 O13 Pr1 147.5(4) . 3_675
N2 Pr1 O13 Pr1 -122.3(6) . 3_675
N3 Pr1 O13 Pr1 91.9(5) 2_765 3_675
Pr2 Pr1 O13 Pr1 42.4(5) . 3_675
O8 Pr1 O13 Pr1 161.0(5) . 2_765
O12 Pr1 O13 Pr1 -46.8(5) 2_765 2_765
O10 Pr1 O13 Pr1 -110.2(6) . 2_765
O1 Pr1 O13 Pr1 -120.2(3) . 2_765
O10 Pr1 O13 Pr1 -10.6(4) 2_765 2_765
O14 Pr1 O13 Pr1 79.5(4) . 2_765
O6 Pr1 O13 Pr1 26.7(8) . 2_765
N2 Pr1 O13 Pr1 116.9(6) . 2_765
N3 Pr1 O13 Pr1 -28.9(5) 2_765 2_765
Pr2 Pr1 O13 Pr1 -78.4(3) . 2_765
O16 Na1 O16 Pr2 -155.6(6) 12_655 .
O16 Na1 O16 Pr2 -59.0(3) 11_565 .
O16 Na1 O16 Pr2 78(100) 10_775 .
O16 Na1 O16 Pr2 24.4(6) 3_675 .
O16 Na1 O16 Pr2 121.0(3) 2_765 .
O1 Pr2 O16 Na1 -104.3(5) . .
O4 Pr2 O16 Na1 114.6(6) . .
O11 Pr2 O16 Na1 -37.1(5) . .
O12 Pr2 O16 Na1 -111.3(6) 2_765 .
O2 Pr2 O16 Na1 39.8(5) . .
O15 Pr2 O16 Na1 -178.9(5) . .
O3 Pr2 O16 Na1 108.0(5) 12_655 .
N1 Pr2 O16 Na1 11.3(7) . .
Pr1 Pr2 O16 Na1 -104.1(5) . .
